data_9000866
loop_
_publ_author_name
'Nord, A. G.'
'Annersten, H.'
'Filippidis, A.'

_publ_section_title
;
 The cation distribution in synthetic Mg-Fe-Ni olivines
 sample H2
;
_journal_name_full 'American Mineralogist'
_journal_page_first 1206
_journal_page_last 1211
_journal_volume 67
_journal_year 1982
_chemical_compound_source Synthetic
_chemical_formula_sum 'Fe0.34 Mg1.14 Ni0.52 O4 Si'
_chemical_name_mineral Olivine
_space_group_IT_number 62
_symmetry_space_group_name_Hall '-P 2c 2ab'
_symmetry_space_group_name_H-M 'P b n m'
_cell_angle_alpha 90
_cell_angle_beta 90
_cell_angle_gamma 90
_cell_length_a 4.762
_cell_length_b 10.244
_cell_length_c 5.989
_cell_formula_units_Z 4
_cell_volume 292.155
_database_code_amcsd 0000885
_exptl_crystal_density_diffrn 3.849
_cod_original_formula_sum '(Ni.52 Mg1.14 Fe.34) Si O4'
_cod_database_code 9000866

loop_
_space_group_symop_operation_xyz
x,y,z
x,y,1/2-z
-x,-y,1/2+z
1/2+x,1/2-y,1/2+z
1/2-x,1/2+y,1/2-z
1/2-x,1/2+y,z
1/2+x,1/2-y,-z
-x,-y,-z

loop_
_atom_site_label
_atom_site_fract_x
_atom_site_fract_y
_atom_site_fract_z
_atom_site_occupancy
_atom_site_U_iso_or_equiv
Ni1 0.00000 0.00000 0.00000 0.45000 -0.01140
Mg1 0.00000 0.00000 0.00000 0.43000 -0.01140
Fe1 0.00000 0.00000 0.00000 0.12000 -0.01140
Mg2 0.98900 0.27800 0.25000 0.71000 -0.01140
Fe2 0.98900 0.27800 0.25000 0.22000 -0.01140
Ni2 0.98900 0.27800 0.25000 0.07000 -0.01140
Si 0.41800 0.09800 0.25000 1.00000 -0.02913
O1 0.77600 0.10200 0.25000 1.00000 -0.02913
O2 0.20700 0.47000 0.25000 1.00000 -0.02913
O3 0.27400 0.16300 0.02900 1.00000 -0.02913

loop_
_cod_related_entry_id
_cod_related_entry_database
_cod_related_entry_code
1 AMCSD 0000885
